data_4002200
loop_
_publ_author_name
'Fatila, Elisabeth M.'
'Mayo, R. Alex'
'Rouzi\`eres, Mathieu'
'Jennings, Michael C.'
'Dechambenoit, Pierre'
'Soldatov, Dmitriy V.'
'Mathoni\`ere, Corine'
'Cl\'erac, Rodolphe'
'Coulon, Claude'
'Preuss, Kathryn E.'

_publ_section_title
;
 Radical--Radical Recognition: Switchable Magnetic Properties and
 Re-entrant Behavior
;
_journal_issue 11
_journal_name_full 'Chemistry of Materials'
_journal_page_first 4023
_journal_paper_doi 10.1021/acs.chemmater.5b00967
_journal_volume 27
_journal_year 2015
_chemical_formula_moiety 'C27 H11 F18 La N6 O6 S4'
_chemical_formula_sum 'C27 H11 F18 La N6 O6 S4'
_chemical_formula_weight 1124.57
_chemical_name_common La(hfac)3(pyDTDA)2
_chemical_name_systematic
;
 ?
;
_space_group_crystal_system monoclinic
_space_group_IT_number 15
_space_group_name_Hall '-C 2yc'
_space_group_name_H-M_alt 'C 1 2/c 1'
_symmetry_space_group_name_Hall '-C 2yc'
_symmetry_space_group_name_H-M 'C 1 2/c 1'
_atom_sites_solution_hydrogens geom
_audit_creation_method SHELXL-97
_cell_angle_alpha 90
_cell_angle_beta 113.864(4)
_cell_angle_gamma 90
_cell_formula_units_Z 4
_cell_length_a 21.1713(16)
_cell_length_b 11.8611(7)
_cell_length_c 17.0191(14)
_cell_measurement_reflns_used 9940
_cell_measurement_temperature 100(2)
_cell_measurement_theta_max 25.68
_cell_measurement_theta_min 2.62
_cell_volume 3908.4(5)
_computing_cell_refinement 'Bruker SAINT'
_computing_data_collection 'Bruker APEX2'
_computing_data_reduction 'Bruker SAINT'
_computing_molecular_graphics ORTEP-32
_computing_publication_material 'WINGX (Farrugia)'
_computing_structure_refinement 'SHELXL-2013 (Sheldrick, 2013)'
_computing_structure_solution 'SHELXS-2013 (Sheldrick, 2013)'
_diffrn_ambient_temperature 100(2)
_diffrn_measured_fraction_theta_full 1.000
_diffrn_measured_fraction_theta_max 0.999
_diffrn_measurement_device_type 'Bruker APEX-II Quasar'
_diffrn_measurement_method 'phi and omega scans'
_diffrn_radiation_source 'Incoatec microfocus sealed tube'
_diffrn_radiation_type MoK\a
_diffrn_radiation_wavelength 0.71073
_diffrn_reflns_av_R_equivalents 0.0363
_diffrn_reflns_av_unetI/netI 0.0121
_diffrn_reflns_laue_measured_fraction_full 1.000
_diffrn_reflns_laue_measured_fraction_max 0.999
_diffrn_reflns_limit_h_max 25
_diffrn_reflns_limit_h_min -25
_diffrn_reflns_limit_k_max 14
_diffrn_reflns_limit_k_min -14
_diffrn_reflns_limit_l_max 20
_diffrn_reflns_limit_l_min -20
_diffrn_reflns_number 59911
_diffrn_reflns_point_group_measured_fraction_full 1.000
_diffrn_reflns_point_group_measured_fraction_max 0.999
_diffrn_reflns_theta_full 25.242
_diffrn_reflns_theta_max 25.725
_diffrn_reflns_theta_min 2.014
_exptl_absorpt_coefficient_mu 1.442
_exptl_absorpt_correction_T_max 0.7453
_exptl_absorpt_correction_T_min 0.6519
_exptl_absorpt_correction_type multi-scan
_exptl_absorpt_process_details SADABS
_exptl_crystal_colour purple
_exptl_crystal_density_diffrn 1.911
_exptl_crystal_density_meas ?
_exptl_crystal_description block
_exptl_crystal_F_000 2184
_exptl_crystal_size_max 0.190
_exptl_crystal_size_mid 0.130
_exptl_crystal_size_min 0.110
_refine_diff_density_max 0.982
_refine_diff_density_min -0.797
_refine_diff_density_rms 0.077
_refine_ls_extinction_method none
_refine_ls_goodness_of_fit_ref 1.076
_refine_ls_hydrogen_treatment riding
_refine_ls_matrix_type full
_refine_ls_number_parameters 281
_refine_ls_number_reflns 3730
_refine_ls_number_restraints 0
_refine_ls_restrained_S_all 1.076
_refine_ls_R_factor_all 0.0269
_refine_ls_R_factor_gt 0.0238
_refine_ls_shift/su_max 0.000
_refine_ls_shift/su_mean 0.000
_refine_ls_structure_factor_coef Fsqd
_refine_ls_weighting_details 'w=1/[\s^2^(Fo^2^)+(0.0260P)^2^+15.0916P] where P=(Fo^2^+2Fc^2^)/3'
_refine_ls_weighting_scheme calc
_refine_ls_wR_factor_gt 0.0587
_refine_ls_wR_factor_ref 0.0608
_reflns_Friedel_coverage 0.000
_reflns_number_gt 3479
_reflns_number_total 3730
_reflns_threshold_expression 'I > 2\s(I)'
_cod_data_source_file cm5b00967_si_002.cif
_cod_data_source_block shelx
_cod_depositor_comments
;
The following automatic conversions were performed:

'_exptl_crystal_density_meas' value 'not measured' was changed to '?'
- the value is perceived as not measured.

Automatic conversion script
Id: cif_fix_values 3271 2015-04-21 07:52:19Z andrius 

 Adding full bibliography for 4002200--4002202.cif.
;
_cod_database_code 4002200
_shelx_space_group_comment
;
The symmetry employed for this shelxl refinement is uniquely defined
by the following loop, which should always be used as a source of
symmetry information in preference to the above space-group names.
They are only intended as comments.
;
_shelx_estimated_absorpt_t_min 0.771
_shelx_estimated_absorpt_t_max 0.858

loop_
_space_group_symop_operation_xyz
'x, y, z'
'-x, y, -z+1/2'
'x+1/2, y+1/2, z'
'-x+1/2, y+1/2, -z+1/2'
'-x, -y, -z'
'x, -y, z-1/2'
'-x+1/2, -y+1/2, -z'
'x+1/2, -y+1/2, z-1/2'

loop_
_atom_site_label
_atom_site_type_symbol
_atom_site_fract_x
_atom_site_fract_y
_atom_site_fract_z
_atom_site_U_iso_or_equiv
_atom_site_adp_type
_atom_site_occupancy
_atom_site_site_symmetry_order
_atom_site_calc_flag
_atom_site_refinement_flags_posn
_atom_site_refinement_flags_adp
_atom_site_refinement_flags_occupancy
La La 0.0000 0.18678(2) 0.2500 0.01390(7) Uani 1 2 d S T P
S2 S -0.04549(3) 0.12818(6) -0.08920(4) 0.02267(15) Uani 1 1 d . . .
S1 S -0.08501(3) 0.10890(6) 0.00411(4) 0.02499(15) Uani 1 1 d . . .
O3 O -0.06838(9) 0.00910(14) 0.18856(11) 0.0179(4) Uani 1 1 d . . .
O2 O 0.10282(9) 0.28172(15) 0.36276(11) 0.0199(4) Uani 1 1 d . . .
O1 O -0.03470(9) 0.35620(15) 0.31313(12) 0.0224(4) Uani 1 1 d . . .
F8 F -0.17113(8) -0.11631(14) 0.08512(10) 0.0286(4) Uani 1 1 d . . .
C3 C 0.23439(14) 0.1316(2) 0.18212(18) 0.0258(6) Uani 1 1 d . . .
H3 H 0.2742 0.1242 0.1720 0.031 Uiso 1 1 calc R U .
N3 N 0.03459(12) 0.14361(19) -0.02003(14) 0.0221(5) Uani 1 1 d . . .
F7 F -0.15916(9) -0.16977(16) 0.21104(11) 0.0365(4) Uani 1 1 d . . .
N2 N -0.01059(11) 0.12970(19) 0.08508(13) 0.0217(5) Uani 1 1 d . . .
C13 C -0.06047(12) -0.0944(2) 0.20017(15) 0.0165(5) Uani 1 1 d . . .
N1 N 0.11559(11) 0.15126(18) 0.21185(13) 0.0180(4) Uani 1 1 d . . .
C12 C -0.12720(14) -0.1638(2) 0.15721(16) 0.0216(5) Uani 1 1 d . . .
F9 F -0.11642(9) -0.26937(14) 0.13882(11) 0.0349(4) Uani 1 1 d . . .
C10 C 0.11426(13) 0.3787(2) 0.39531(16) 0.0206(5) Uani 1 1 d . . .
C6 C 0.04210(13) 0.1434(2) 0.06148(16) 0.0185(5) Uani 1 1 d . . .
C5 C 0.11244(13) 0.1472(2) 0.13136(16) 0.0191(5) Uani 1 1 d . . .
F5 F 0.20311(9) 0.51699(16) 0.46096(14) 0.0467(5) Uani 1 1 d . . .
F6 F 0.22804(9) 0.37575(17) 0.40082(13) 0.0433(5) Uani 1 1 d . . .
C1 C 0.17960(12) 0.1466(2) 0.27700(16) 0.0180(5) Uani 1 1 d . . .
H1 H 0.1831 0.1514 0.3332 0.022 Uiso 1 1 calc R U .
C8 C -0.00415(14) 0.4386(2) 0.35765(16) 0.0220(5) Uani 1 1 d . . .
F4 F 0.21693(10) 0.35283(18) 0.51949(12) 0.0477(5) Uani 1 1 d . . .
C9 C 0.06683(14) 0.4593(2) 0.39644(17) 0.0243(6) Uani 1 1 d . . .
H9 H 0.0827 0.5280 0.4235 0.029 Uiso 1 1 calc R U .
C14 C 0.0000 -0.1531(3) 0.2500 0.0194(7) Uani 1 2 d S T P
H14 H 0.0000 -0.2315 0.2500 0.023 Uiso 1 2 calc R U P
C2 C 0.23932(14) 0.1354(3) 0.26422(19) 0.0282(6) Uani 1 1 d . . .
H2 H 0.2820 0.1305 0.3105 0.034 Uiso 1 1 calc R U .
C11 C 0.19092(15) 0.4073(2) 0.44443(18) 0.0283(6) Uani 1 1 d . . .
C4 C 0.17076(15) 0.1386(2) 0.11343(18) 0.0267(6) Uani 1 1 d . . .
H4 H 0.1671 0.1377 0.0571 0.032 Uiso 1 1 calc R U .
C7 C -0.05286(15) 0.5275(2) 0.36818(19) 0.0293(6) Uani 1 1 d . . .
F3 F -0.02073(10) 0.60031(15) 0.43269(13) 0.0445(5) Uani 1 1 d . . .
F1 F -0.10265(10) 0.48049(17) 0.38571(13) 0.0438(5) Uani 1 1 d . . .
F2 F -0.08285(12) 0.58842(18) 0.29706(13) 0.0540(6) Uani 1 1 d . . .

loop_
_atom_site_aniso_label
_atom_site_aniso_U_11
_atom_site_aniso_U_22
_atom_site_aniso_U_33
_atom_site_aniso_U_23
_atom_site_aniso_U_13
_atom_site_aniso_U_12
La 0.01247(10) 0.01428(11) 0.01211(10) 0.000 0.00203(7) 0.000
S2 0.0284(3) 0.0223(3) 0.0148(3) 0.0008(2) 0.0062(3) -0.0028(3)
S1 0.0206(3) 0.0350(4) 0.0167(3) -0.0027(3) 0.0047(3) -0.0051(3)
O3 0.0172(8) 0.0181(9) 0.0174(8) 0.0006(7) 0.0061(7) -0.0002(7)
O2 0.0174(8) 0.0191(9) 0.0182(9) -0.0039(7) 0.0019(7) 0.0017(7)
O1 0.0189(9) 0.0196(9) 0.0257(9) -0.0032(8) 0.0058(8) 0.0016(7)
F8 0.0227(8) 0.0318(9) 0.0225(8) 0.0005(7) 0.0001(6) -0.0048(7)
C3 0.0171(12) 0.0303(15) 0.0308(14) -0.0120(12) 0.0104(11) -0.0041(11)
N3 0.0280(12) 0.0199(11) 0.0174(11) 0.0003(9) 0.0081(9) -0.0021(9)
F7 0.0324(9) 0.0523(11) 0.0301(9) -0.0065(8) 0.0182(8) -0.0208(8)
N2 0.0214(11) 0.0253(12) 0.0149(10) -0.0015(9) 0.0036(9) -0.0070(9)
C13 0.0198(12) 0.0186(12) 0.0132(11) -0.0021(9) 0.0089(10) -0.0035(10)
N1 0.0185(10) 0.0183(10) 0.0167(10) -0.0025(8) 0.0067(9) -0.0019(8)
C12 0.0224(13) 0.0231(13) 0.0188(12) -0.0007(10) 0.0079(11) -0.0048(11)
F9 0.0344(9) 0.0198(8) 0.0417(10) -0.0084(7) 0.0062(8) -0.0072(7)
C10 0.0209(13) 0.0208(13) 0.0149(12) 0.0014(10) 0.0019(10) -0.0025(10)
C6 0.0267(13) 0.0127(11) 0.0166(12) -0.0005(9) 0.0091(11) -0.0029(10)
C5 0.0243(13) 0.0130(11) 0.0190(12) -0.0039(9) 0.0078(11) -0.0046(10)
F5 0.0319(10) 0.0298(10) 0.0613(13) -0.0116(9) 0.0012(9) -0.0093(8)
F6 0.0236(9) 0.0530(12) 0.0533(12) -0.0098(10) 0.0157(8) -0.0073(8)
C1 0.0137(11) 0.0249(13) 0.0137(11) -0.0024(10) 0.0036(9) 0.0033(10)
C8 0.0257(13) 0.0196(13) 0.0198(12) 0.0010(10) 0.0081(11) 0.0028(11)
F4 0.0372(10) 0.0565(12) 0.0273(9) 0.0080(9) -0.0096(8) -0.0018(9)
C9 0.0274(14) 0.0181(13) 0.0241(13) -0.0031(10) 0.0069(11) -0.0012(11)
C14 0.0232(18) 0.0156(16) 0.0193(17) 0.000 0.0083(15) 0.000
C2 0.0187(13) 0.0325(15) 0.0306(15) -0.0074(12) 0.0071(11) -0.0030(11)
C11 0.0259(14) 0.0230(14) 0.0266(14) -0.0027(11) 0.0011(12) -0.0035(11)
C4 0.0319(15) 0.0286(14) 0.0242(14) -0.0065(11) 0.0160(12) -0.0081(12)
C7 0.0317(15) 0.0230(14) 0.0314(15) -0.0015(12) 0.0108(13) 0.0064(12)
F3 0.0483(11) 0.0295(9) 0.0516(12) -0.0143(9) 0.0158(10) 0.0080(8)
F1 0.0381(10) 0.0435(11) 0.0599(12) -0.0103(9) 0.0304(10) 0.0042(9)
F2 0.0653(14) 0.0490(12) 0.0424(11) 0.0174(10) 0.0164(10) 0.0346(11)

loop_
_atom_type_symbol
_atom_type_description
_atom_type_scat_dispersion_real
_atom_type_scat_dispersion_imag
_atom_type_scat_source
C C 0.0033 0.0016 'International Tables Vol C Tables 4.2.6.8 and 6.1.1.4'
F F 0.0171 0.0103 'International Tables Vol C Tables 4.2.6.8 and 6.1.1.4'
La La -0.2871 2.4523 'International Tables Vol C Tables 4.2.6.8 and 6.1.1.4'
O O 0.0106 0.0060 'International Tables Vol C Tables 4.2.6.8 and 6.1.1.4'
N N 0.0061 0.0033 'International Tables Vol C Tables 4.2.6.8 and 6.1.1.4'
S S 0.1246 0.1234 'International Tables Vol C Tables 4.2.6.8 and 6.1.1.4'
H H 0.0000 0.0000 'International Tables Vol C Tables 4.2.6.8 and 6.1.1.4'

loop_
_geom_angle_atom_site_label_1
_geom_angle_atom_site_label_2
_geom_angle_atom_site_label_3
_geom_angle
_geom_angle_site_symmetry_1
_geom_angle_site_symmetry_3
O2 La O2 126.73(8) . 2
O2 La O1 68.24(6) . .
O2 La O1 69.93(6) 2 .
O2 La O1 69.93(6) . 2
O2 La O1 68.25(6) 2 2
O1 La O1 74.47(9) . 2
O2 La O3 149.66(6) . .
O2 La O3 83.32(6) 2 .
O1 La O3 128.50(6) . .
O1 La O3 134.70(6) 2 .
O2 La O3 83.32(6) . 2
O2 La O3 149.66(6) 2 2
O1 La O3 134.70(6) . 2
O1 La O3 128.50(6) 2 2
O3 La O3 67.25(8) . 2
O2 La N1 117.25(6) . 2
O2 La N1 71.14(6) 2 2
O1 La N1 65.78(6) . 2
O1 La N1 130.49(6) 2 2
O3 La N1 64.15(6) . 2
O3 La N1 100.72(6) 2 2
O2 La N1 71.14(6) . .
O2 La N1 117.25(6) 2 .
O1 La N1 130.49(6) . .
O1 La N1 65.78(6) 2 .
O3 La N1 100.72(6) . .
O3 La N1 64.15(6) 2 .
N1 La N1 162.73(9) 2 .
O2 La N2 69.52(6) . 2
O2 La N2 124.48(6) 2 2
O1 La N2 71.67(6) . 2
O1 La N2 134.30(6) 2 2
O3 La N2 90.76(6) . 2
O3 La N2 65.48(6) 2 2
N1 La N2 57.09(6) 2 2
N1 La N2 118.09(6) . 2
O2 La N2 124.48(6) . .
O2 La N2 69.52(6) 2 .
O1 La N2 134.30(6) . .
O1 La N2 71.67(6) 2 .
O3 La N2 65.48(6) . .
O3 La N2 90.76(6) 2 .
N1 La N2 118.09(6) 2 .
N1 La N2 57.09(6) . .
N2 La N2 152.09(9) 2 .
N3 S2 S1 94.73(8) . .
N2 S1 S2 94.50(8) . .
C13 O3 La 137.60(16) . .
C10 O2 La 134.42(16) . .
C8 O1 La 135.63(17) . .
C2 C3 C4 120.7(3) . .
C2 C3 H3 119.7 . .
C4 C3 H3 119.7 . .
C6 N3 S2 113.67(19) . .
C6 N2 S1 113.58(17) . .
C6 N2 La 122.10(16) . .
S1 N2 La 122.54(11) . .
O3 C13 C14 128.1(2) . .
O3 C13 C12 114.4(2) . .
C14 C13 C12 117.4(2) . .
C5 N1 C1 116.8(2) . .
C5 N1 La 123.54(16) . .
C1 N1 La 119.45(15) . .
F8 C12 F9 107.7(2) . .
F8 C12 F7 107.1(2) . .
F9 C12 F7 107.0(2) . .
F8 C12 C13 112.1(2) . .
F9 C12 C13 113.7(2) . .
F7 C12 C13 108.8(2) . .
O2 C10 C9 128.5(2) . .
O2 C10 C11 114.5(2) . .
C9 C10 C11 116.8(2) . .
N3 C6 N2 123.4(2) . .
N3 C6 C5 119.5(2) . .
N2 C6 C5 116.8(2) . .
N1 C5 C4 122.9(2) . .
N1 C5 C6 115.9(2) . .
C4 C5 C6 121.0(2) . .
N1 C1 C2 123.5(2) . .
N1 C1 H1 118.3 . .
C2 C1 H1 118.3 . .
O1 C8 C9 128.3(2) . .
O1 C8 C7 113.7(2) . .
C9 C8 C7 118.0(2) . .
C10 C9 C8 121.2(2) . .
C10 C9 H9 119.4 . .
C8 C9 H9 119.4 . .
C13 C14 C13 120.5(3) . 2
C13 C14 H14 119.8 . .
C13 C14 H14 119.8 2 .
C3 C2 C1 118.2(3) . .
C3 C2 H2 120.9 . .
C1 C2 H2 120.9 . .
F6 C11 F5 106.5(2) . .
F6 C11 F4 106.8(2) . .
F5 C11 F4 107.5(2) . .
F6 C11 C10 111.5(2) . .
F5 C11 C10 113.7(2) . .
F4 C11 C10 110.5(2) . .
C3 C4 C5 117.8(2) . .
C3 C4 H4 121.1 . .
C5 C4 H4 121.1 . .
F1 C7 F2 107.6(2) . .
F1 C7 F3 105.7(2) . .
F2 C7 F3 107.0(2) . .
F1 C7 C8 111.7(2) . .
F2 C7 C8 111.3(2) . .
F3 C7 C8 113.2(2) . .

loop_
_geom_bond_atom_site_label_1
_geom_bond_atom_site_label_2
_geom_bond_distance
_geom_bond_site_symmetry_2
La O2 2.5118(17) .
La O2 2.5119(17) 2
La O1 2.5241(18) .
La O1 2.5241(18) 2
La O3 2.5309(17) .
La O3 2.5309(17) 2
La N1 2.806(2) 2
La N1 2.806(2) .
La N2 2.807(2) 2
La N2 2.807(2) .
S2 N3 1.637(2) .
S2 S1 2.0855(10) .
S1 N2 1.639(2) .
O3 C13 1.244(3) .
O2 C10 1.257(3) .
O1 C8 1.246(3) .
F8 C12 1.328(3) .
C3 C2 1.359(4) .
C3 C4 1.383(4) .
C3 H3 0.9300 .
N3 C6 1.331(3) .
F7 C12 1.343(3) .
N2 C6 1.340(3) .
C13 C14 1.401(3) .
C13 C12 1.540(3) .
N1 C5 1.345(3) .
N1 C1 1.361(3) .
C12 F9 1.332(3) .
C10 C9 1.392(4) .
C10 C11 1.533(4) .
C6 C5 1.484(4) .
C5 C4 1.390(4) .
F5 C11 1.334(3) .
F6 C11 1.334(4) .
C1 C2 1.373(4) .
C1 H1 0.9300 .
C8 C9 1.397(4) .
C8 C7 1.535(4) .
F4 C11 1.335(3) .
C9 H9 0.9300 .
C14 C13 1.401(3) 2
C14 H14 0.9300 .
C2 H2 0.9300 .
C4 H4 0.9300 .
C7 F1 1.329(4) .
C7 F2 1.330(3) .
C7 F3 1.345(3) .
